data_4305848
loop_
_publ_author_name
'Andreas Franken'
'Bruce E. Hodson'
'Thomas D. McGrath'
'F. Gordon A. Stone'

_publ_contact_author_address
; Department of Chemistry and Biochemistry
  Baylor University
  PO Box 97348
  Waco
  TX, 76798-7348
  USA
;
_publ_contact_author_email Gordon_Stone@baylor.edu
_publ_contact_author_fax '+1 254 710 2403'
_publ_contact_author_name 'Prof. F. Gordon A. Stone'
_publ_contact_author_phone '+1 254 710 4427'
_publ_section_title
;
Formation of Intramolecular Rings in Ferramonocarbollide Complexes
;
_journal_name_full 'Inorganic Chemistry'
_journal_page_first 8788
_journal_page_last 8797
_journal_paper_doi 10.1021/ic800780w
_journal_volume 47
_journal_year 2008
_chemical_formula_sum 'C17 H20 B8 Cl Fe O3 P'
_chemical_formula_weight 481.08
_chemical_name_systematic
; 
 ? 
;
_space_group_IT_number 14
_symmetry_cell_setting monoclinic
_symmetry_space_group_name_Hall '-P 2yn'
_symmetry_space_group_name_H-M 'P 1 21/n 1'
_atom_sites_solution_hydrogens geom
_atom_sites_solution_primary direct
_atom_sites_solution_secondary difmap
_audit_creation_method SHELXL-97
_cell_angle_alpha 90.00
_cell_angle_beta 115.722(2)
_cell_angle_gamma 90.00
_cell_formula_units_Z 4
_cell_length_a 10.0669(15)
_cell_length_b 22.458(3)
_cell_length_c 10.9514(17)
_cell_measurement_reflns_used 2013
_cell_measurement_temperature 110(2)
_cell_measurement_theta_max 27.50
_cell_measurement_theta_min 2.47
_cell_volume 2230.6(6)
_computing_cell_refinement 'Bruker APEX2 (Bruker, 2003)'
_computing_data_collection 'Bruker APEX2 (Bruker, 2003)'
_computing_data_reduction 'Bruker APEX2 (Bruker, 2003)'
_computing_molecular_graphics 'Bruker SHELXTL (Bruker, 2001)'
_computing_publication_material 'Bruker SHELXTL (Bruker, 2001)'
_computing_structure_refinement 'Bruker SHELXTL (Bruker, 2001)'
_computing_structure_solution 'Bruker SHELXTL (Bruker, 2001)'
_diffrn_ambient_temperature 110(2)
_diffrn_measured_fraction_theta_full 0.996
_diffrn_measured_fraction_theta_max 0.993
_diffrn_measurement_device_type 'Bruker-Nonius X8 APEX CCD area detector'
_diffrn_measurement_method 'phi and omega scans'
_diffrn_radiation_monochromator graphite
_diffrn_radiation_source 'fine-focus sealed tube'
_diffrn_radiation_type MoK\a
_diffrn_radiation_wavelength 0.71073
_diffrn_reflns_av_R_equivalents 0.0821
_diffrn_reflns_av_sigmaI/netI 0.0765
_diffrn_reflns_limit_h_max 12
_diffrn_reflns_limit_h_min -12
_diffrn_reflns_limit_k_max 26
_diffrn_reflns_limit_k_min -26
_diffrn_reflns_limit_l_max 13
_diffrn_reflns_limit_l_min -13
_diffrn_reflns_number 15491
_diffrn_reflns_theta_full 25.00
_diffrn_reflns_theta_max 25.35
_diffrn_reflns_theta_min 3.53
_exptl_absorpt_coefficient_mu 0.885
_exptl_absorpt_correction_T_max 0.8713
_exptl_absorpt_correction_T_min 0.7960
_exptl_absorpt_correction_type multi-scan
_exptl_absorpt_process_details 'SADABS (Bruker, 2003)'
_exptl_crystal_colour yellow
_exptl_crystal_density_diffrn 1.433
_exptl_crystal_density_method 'not measured'
_exptl_crystal_description block
_exptl_crystal_F_000 976
_exptl_crystal_size_max 0.27
_exptl_crystal_size_mid 0.21
_exptl_crystal_size_min 0.16
_refine_diff_density_max 0.495
_refine_diff_density_min -0.492
_refine_diff_density_rms 0.086
_refine_ls_extinction_method none
_refine_ls_goodness_of_fit_ref 1.033
_refine_ls_hydrogen_treatment constr
_refine_ls_matrix_type full
_refine_ls_number_parameters 280
_refine_ls_number_reflns 4056
_refine_ls_number_restraints 0
_refine_ls_restrained_S_all 1.033
_refine_ls_R_factor_all 0.0821
_refine_ls_R_factor_gt 0.0524
_refine_ls_shift/su_max 0.000
_refine_ls_shift/su_mean 0.000
_refine_ls_structure_factor_coef Fsqd
_refine_ls_weighting_details 'calc w=1/[\s^2^(Fo^2^)+(0.0469P)^2^+1.7633P] where P=(Fo^2^+2Fc^2^)/3'
_refine_ls_weighting_scheme calc
_refine_ls_wR_factor_gt 0.1094
_refine_ls_wR_factor_ref 0.1252
_reflns_number_gt 2899
_reflns_number_total 4056
_reflns_threshold_expression >2sigma(I)
_cod_data_source_file ic800780w_si_001_5.cif
_cod_data_source_block 6b
_cod_original_cell_volume 2230.5(6)
_cod_database_code 4305848

loop_
_symmetry_equiv_pos_as_xyz
'x, y, z'
'-x+1/2, y+1/2, -z+1/2'
'-x, -y, -z'
'x-1/2, -y-1/2, z-1/2'

loop_
_atom_site_label
_atom_site_type_symbol
_atom_site_fract_x
_atom_site_fract_y
_atom_site_fract_z
_atom_site_U_iso_or_equiv
_atom_site_adp_type
_atom_site_occupancy
_atom_site_symmetry_multiplicity
_atom_site_calc_flag
_atom_site_refinement_flags
_atom_site_disorder_assembly
_atom_site_disorder_group
Cl1 Cl -0.05087(11) 0.26836(5) 0.12752(11) 0.0295(3) Uani 1 1 d . . .
P1 P 0.13247(10) 0.16720(4) 0.10547(10) 0.0162(2) Uani 1 1 d . . .
C1 C 0.7069(4) 0.1588(2) 0.2051(4) 0.0310(10) Uani 1 1 d . . .
H1 H 0.8274 0.1594 0.2305 0.037 Uiso 1 1 calc R . .
C2 C 0.1170(4) 0.24739(16) 0.1231(4) 0.0196(9) Uani 1 1 d . . .
H2A H 0.2005 0.2609 0.2076 0.024 Uiso 1 1 calc R . .
H2B H 0.1245 0.2678 0.0462 0.024 Uiso 1 1 calc R . .
B2 B 0.5986(5) 0.1089(2) 0.1120(5) 0.0261(11) Uani 1 1 d . . .
H2 H 0.6353 0.0732 0.0621 0.031 Uiso 1 1 calc R . .
B3 B 0.6449(5) 0.1301(2) 0.3027(5) 0.0292(12) Uani 1 1 d . . .
H3 H 0.7190 0.1113 0.4044 0.035 Uiso 1 1 calc R . .
B4 B 0.6178(5) 0.2072(2) 0.2483(6) 0.0316(12) Uani 1 1 d . . .
H4 H 0.6706 0.2484 0.3069 0.038 Uiso 1 1 calc R . .
B5 B 0.5768(5) 0.1878(2) 0.0756(5) 0.0291(12) Uani 1 1 d . . .
H5 H 0.5975 0.2139 -0.0016 0.035 Uiso 1 1 calc R . .
Fe6 Fe 0.44703(6) 0.07571(3) 0.19468(6) 0.02444(19) Uani 1 1 d . . .
B7 B 0.4784(5) 0.1677(2) 0.2784(5) 0.0264(11) Uani 1 1 d . . .
H7 H 0.4597 0.1792 0.3693 0.032 Uiso 1 1 calc R . .
B8 B 0.4330(5) 0.2094(2) 0.1196(5) 0.0262(11) Uani 1 1 d . . .
H8 H 0.3764 0.2533 0.0840 0.031 Uiso 1 1 calc R . .
B9 B 0.4176(5) 0.1395(2) 0.0252(5) 0.0239(11) Uani 1 1 d . . .
H9 H 0.3509 0.1285 -0.0845 0.029 Uiso 1 1 calc R . .
B10 B 0.3282(5) 0.15211(19) 0.1281(5) 0.0179(10) Uani 1 1 d . . .
C11 C 0.1008(4) 0.13257(16) 0.2387(4) 0.0171(8) Uani 1 1 d . . .
C12 C 0.0463(4) 0.07447(17) 0.2209(4) 0.0228(9) Uani 1 1 d . . .
H12 H 0.0222 0.0542 0.1378 0.027 Uiso 1 1 calc R . .
C13 C 0.0276(5) 0.04644(19) 0.3252(5) 0.0294(10) Uani 1 1 d . . .
H13 H -0.0111 0.0072 0.3128 0.035 Uiso 1 1 calc R . .
C14 C 0.0647(5) 0.0752(2) 0.4465(5) 0.0325(11) Uani 1 1 d . . .
H14 H 0.0532 0.0554 0.5180 0.039 Uiso 1 1 calc R . .
C15 C 0.1187(5) 0.13294(19) 0.4653(4) 0.0302(10) Uani 1 1 d . . .
H15 H 0.1431 0.1528 0.5490 0.036 Uiso 1 1 calc R . .
C16 C 0.1371(4) 0.16163(18) 0.3615(4) 0.0224(9) Uani 1 1 d . . .
H16 H 0.1745 0.2011 0.3741 0.027 Uiso 1 1 calc R . .
C21 C -0.0159(4) 0.14515(16) -0.0537(4) 0.0183(9) Uani 1 1 d . . .
C22 C 0.0105(4) 0.13778(17) -0.1665(4) 0.0227(9) Uani 1 1 d . . .
H22 H 0.1066 0.1441 -0.1601 0.027 Uiso 1 1 calc R . .
C23 C -0.1038(4) 0.12108(18) -0.2892(4) 0.0278(10) Uani 1 1 d . . .
H23 H -0.0862 0.1168 -0.3673 0.033 Uiso 1 1 calc R . .
C24 C -0.2434(4) 0.11067(18) -0.2981(4) 0.0272(10) Uani 1 1 d . . .
H24 H -0.3203 0.0980 -0.3816 0.033 Uiso 1 1 calc R . .
C25 C -0.2712(4) 0.11856(18) -0.1872(4) 0.0271(10) Uani 1 1 d . . .
H25 H -0.3677 0.1123 -0.1944 0.033 Uiso 1 1 calc R . .
C26 C -0.1581(4) 0.13567(17) -0.0645(4) 0.0247(10) Uani 1 1 d . . .
H26 H -0.1771 0.1410 0.0125 0.030 Uiso 1 1 calc R . .
O61 O 0.6570(4) -0.02295(15) 0.2519(4) 0.0499(10) Uani 1 1 d . . .
C61 C 0.5752(5) 0.0152(2) 0.2282(5) 0.0350(11) Uani 1 1 d . . .
O62 O 0.1878(3) 0.01576(13) -0.0091(4) 0.0429(9) Uani 1 1 d . . .
C62 C 0.2905(5) 0.03822(18) 0.0715(5) 0.0289(10) Uani 1 1 d . . .
O63 O 0.3965(3) 0.04903(16) 0.4328(3) 0.0464(9) Uani 1 1 d . . .
C63 C 0.4134(5) 0.0587(2) 0.3383(5) 0.0332(11) Uani 1 1 d . . .

loop_
_atom_site_aniso_label
_atom_site_aniso_U_11
_atom_site_aniso_U_22
_atom_site_aniso_U_33
_atom_site_aniso_U_23
_atom_site_aniso_U_13
_atom_site_aniso_U_12
Cl1 0.0218(5) 0.0299(6) 0.0388(7) 0.0027(5) 0.0151(5) 0.0069(4)
P1 0.0125(5) 0.0182(5) 0.0179(6) -0.0002(4) 0.0064(4) -0.0005(4)
C1 0.019(2) 0.041(3) 0.033(3) 0.002(2) 0.011(2) 0.004(2)
C2 0.0151(19) 0.020(2) 0.025(2) 0.0006(17) 0.0105(17) -0.0013(16)
B2 0.019(2) 0.032(3) 0.032(3) 0.002(2) 0.017(2) 0.002(2)
B3 0.015(2) 0.043(3) 0.025(3) 0.000(2) 0.005(2) 0.000(2)
B4 0.023(2) 0.034(3) 0.040(3) -0.011(2) 0.016(2) -0.004(2)
B5 0.024(2) 0.032(3) 0.036(3) -0.001(2) 0.017(2) 0.001(2)
Fe6 0.0177(3) 0.0263(3) 0.0286(4) 0.0008(3) 0.0094(3) 0.0021(3)
B7 0.020(2) 0.038(3) 0.020(3) -0.008(2) 0.008(2) -0.002(2)
B8 0.019(2) 0.025(3) 0.033(3) -0.006(2) 0.011(2) -0.004(2)
B9 0.018(2) 0.032(3) 0.022(3) -0.003(2) 0.009(2) 0.000(2)
B10 0.018(2) 0.019(2) 0.018(2) -0.0033(19) 0.0091(19) -0.0036(18)
C11 0.0111(18) 0.023(2) 0.019(2) 0.0037(17) 0.0085(16) 0.0036(16)
C12 0.019(2) 0.024(2) 0.026(2) -0.0021(18) 0.0109(18) -0.0011(18)
C13 0.032(2) 0.022(2) 0.038(3) 0.005(2) 0.019(2) -0.0003(19)
C14 0.034(2) 0.037(3) 0.034(3) 0.012(2) 0.021(2) -0.002(2)
C15 0.028(2) 0.040(3) 0.023(3) -0.003(2) 0.012(2) -0.004(2)
C16 0.018(2) 0.028(2) 0.022(2) -0.0040(18) 0.0087(18) -0.0048(17)
C21 0.0148(19) 0.017(2) 0.020(2) 0.0015(16) 0.0036(17) -0.0017(16)
C22 0.019(2) 0.028(2) 0.022(2) -0.0009(18) 0.0089(18) -0.0027(18)
C23 0.027(2) 0.031(2) 0.023(2) -0.0023(19) 0.0091(19) 0.0041(19)
C24 0.021(2) 0.027(2) 0.022(2) -0.0023(19) -0.0011(19) -0.0006(18)
C25 0.017(2) 0.033(2) 0.026(3) 0.000(2) 0.0046(19) -0.0050(18)
C26 0.020(2) 0.032(2) 0.023(2) 0.0016(19) 0.0109(18) 0.0005(18)
O61 0.040(2) 0.042(2) 0.067(3) 0.0066(18) 0.0231(19) 0.0190(17)
C61 0.030(2) 0.033(3) 0.043(3) 0.001(2) 0.018(2) 0.001(2)
O62 0.0307(18) 0.0321(18) 0.057(2) -0.0120(17) 0.0102(17) -0.0073(15)
C62 0.026(2) 0.021(2) 0.041(3) 0.001(2) 0.016(2) 0.0063(19)
O63 0.0367(19) 0.068(2) 0.038(2) 0.0244(18) 0.0195(17) 0.0155(17)
C63 0.021(2) 0.039(3) 0.035(3) 0.011(2) 0.007(2) 0.006(2)

loop_
_atom_type_symbol
_atom_type_description
_atom_type_scat_dispersion_real
_atom_type_scat_dispersion_imag
_atom_type_scat_source
C C 0.0033 0.0016 'International Tables Vol C Tables 4.2.6.8 and 6.1.1.4'
H H 0.0000 0.0000 'International Tables Vol C Tables 4.2.6.8 and 6.1.1.4'
B B 0.0013 0.0007 'International Tables Vol C Tables 4.2.6.8 and 6.1.1.4'
O O 0.0106 0.0060 'International Tables Vol C Tables 4.2.6.8 and 6.1.1.4'
P P 0.1023 0.0942 'International Tables Vol C Tables 4.2.6.8 and 6.1.1.4'
Cl Cl 0.1484 0.1585 'International Tables Vol C Tables 4.2.6.8 and 6.1.1.4'
Fe Fe 0.3463 0.8444 'International Tables Vol C Tables 4.2.6.8 and 6.1.1.4'

loop_
_geom_angle_atom_site_label_1
_geom_angle_atom_site_label_2
_geom_angle_atom_site_label_3
_geom_angle
_geom_angle_site_symmetry_1
_geom_angle_site_symmetry_3
_geom_angle_publ_flag
C11 P1 C21 107.51(17) . . ?
C11 P1 C2 106.69(18) . . ?
C21 P1 C2 107.47(17) . . ?
C11 P1 B10 110.77(18) . . ?
C21 P1 B10 116.90(19) . . ?
C2 P1 B10 107.01(18) . . ?
B2 C1 B5 69.3(3) . . ?
B2 C1 B3 77.5(3) . . ?
B5 C1 B3 110.7(3) . . ?
B2 C1 B4 110.6(3) . . ?
B5 C1 B4 68.7(3) . . ?
B3 C1 B4 69.1(3) . . ?
B2 C1 H1 122.4 . . ?
B5 C1 H1 126.8 . . ?
B3 C1 H1 122.4 . . ?
B4 C1 H1 127.0 . . ?
Cl1 C2 P1 113.0(2) . . ?
Cl1 C2 H2A 109.0 . . ?
P1 C2 H2A 109.0 . . ?
Cl1 C2 H2B 109.0 . . ?
P1 C2 H2B 109.0 . . ?
H2A C2 H2B 107.8 . . ?
C1 B2 B9 109.0(4) . . ?
C1 B2 B5 55.5(3) . . ?
B9 B2 B5 60.4(3) . . ?
C1 B2 B3 51.3(3) . . ?
B9 B2 B3 100.7(3) . . ?
B5 B2 B3 87.0(3) . . ?
C1 B2 Fe6 112.2(3) . . ?
B9 B2 Fe6 67.8(2) . . ?
B5 B2 Fe6 112.3(3) . . ?
B3 B2 Fe6 62.63(19) . . ?
C1 B2 H2 122.6 . . ?
B9 B2 H2 119.5 . . ?
B5 B2 H2 128.9 . . ?
B3 B2 H2 135.0 . . ?
Fe6 B2 H2 113.0 . . ?
C1 B3 B7 108.9(4) . . ?
C1 B3 B4 55.8(3) . . ?
B7 B3 B4 60.2(3) . . ?
C1 B3 B2 51.2(3) . . ?
B7 B3 B2 100.4(3) . . ?
B4 B3 B2 87.2(3) . . ?
C1 B3 Fe6 113.2(3) . . ?
B7 B3 Fe6 67.1(2) . . ?
B4 B3 Fe6 112.5(3) . . ?
B2 B3 Fe6 63.70(19) . . ?
C1 B3 H3 122.3 . . ?
B7 B3 H3 120.2 . . ?
B4 B3 H3 128.8 . . ?
B2 B3 H3 134.8 . . ?
Fe6 B3 H3 112.6 . . ?
C1 B4 B8 108.1(4) . . ?
C1 B4 B5 55.3(3) . . ?
B8 B4 B5 59.5(3) . . ?
C1 B4 B7 107.4(4) . . ?
B8 B4 B7 62.0(3) . . ?
B5 B4 B7 103.3(3) . . ?
C1 B4 B3 55.1(3) . . ?
B8 B4 B3 104.1(3) . . ?
B5 B4 B3 92.7(3) . . ?
B7 B4 B3 59.3(3) . . ?
C1 B4 H4 122.8 . . ?
B8 B4 H4 120.2 . . ?
B5 B4 H4 129.5 . . ?
B7 B4 H4 120.9 . . ?
B3 B4 H4 129.4 . . ?
C1 B5 B8 108.8(4) . . ?
C1 B5 B4 55.9(3) . . ?
B8 B5 B4 59.6(3) . . ?
C1 B5 B9 107.7(4) . . ?
B8 B5 B9 62.0(3) . . ?
B4 B5 B9 103.5(3) . . ?
C1 B5 B2 55.2(3) . . ?
B8 B5 B2 104.0(3) . . ?
B4 B5 B2 93.1(3) . . ?
B9 B5 B2 59.2(3) . . ?
C1 B5 H5 122.3 . . ?
B8 B5 H5 120.1 . . ?
B4 B5 H5 129.2 . . ?
B9 B5 H5 120.9 . . ?
B2 B5 H5 129.4 . . ?
C62 Fe6 C63 97.0(2) . . ?
C62 Fe6 C61 96.78(19) . . ?
C63 Fe6 C61 93.0(2) . . ?
C62 Fe6 B10 86.45(18) . . ?
C63 Fe6 B10 100.86(19) . . ?
C61 Fe6 B10 165.32(19) . . ?
C62 Fe6 B3 166.0(2) . . ?
C63 Fe6 B3 96.8(2) . . ?
C61 Fe6 B3 84.69(19) . . ?
B10 Fe6 B3 88.79(18) . . ?
C62 Fe6 B2 113.0(2) . . ?
C63 Fe6 B2 149.17(19) . . ?
C61 Fe6 B2 77.11(19) . . ?
B10 Fe6 B2 88.42(17) . . ?
B3 Fe6 B2 53.67(19) . . ?
C62 Fe6 B7 132.22(18) . . ?
C63 Fe6 B7 83.3(2) . . ?
C61 Fe6 B7 130.99(19) . . ?
B10 Fe6 B7 47.32(17) . . ?
B3 Fe6 B7 47.78(17) . . ?
B2 Fe6 B7 81.74(18) . . ?
C62 Fe6 B9 85.44(19) . . ?
C63 Fe6 B9 148.25(18) . . ?
C61 Fe6 B9 118.26(19) . . ?
B10 Fe6 B9 47.54(16) . . ?
B3 Fe6 B9 81.63(19) . . ?
B2 Fe6 B9 47.07(17) . . ?
B7 Fe6 B9 72.19(18) . . ?
B10 B7 B3 115.0(3) . . ?
B10 B7 B4 110.8(3) . . ?
B3 B7 B4 60.5(3) . . ?
B10 B7 B8 56.5(2) . . ?
B3 B7 B8 102.3(3) . . ?
B4 B7 B8 58.3(3) . . ?
B10 B7 Fe6 60.5(2) . . ?
B3 B7 Fe6 65.1(2) . . ?
B4 B7 Fe6 111.3(3) . . ?
B8 B7 Fe6 98.6(3) . . ?
B10 B7 H7 118.7 . . ?
B3 B7 H7 119.0 . . ?
B4 B7 H7 119.5 . . ?
B8 B7 H7 130.6 . . ?
Fe6 B7 H7 122.1 . . ?
B10 B8 B5 114.0(3) . . ?
B10 B8 B4 113.4(4) . . ?
B5 B8 B4 60.9(3) . . ?
B10 B8 B7 57.9(3) . . ?
B5 B8 B7 102.6(3) . . ?
B4 B8 B7 59.7(3) . . ?
B10 B8 B9 58.8(2) . . ?
B5 B8 B9 59.8(3) . . ?
B4 B8 B9 102.9(3) . . ?
B7 B8 B9 91.3(3) . . ?
B10 B8 H8 116.9 . . ?
B5 B8 H8 119.7 . . ?
B4 B8 H8 119.9 . . ?
B7 B8 H8 130.8 . . ?
B9 B8 H8 130.2 . . ?
B10 B9 B2 114.3(3) . . ?
B10 B9 B5 110.0(3) . . ?
B2 B9 B5 60.4(3) . . ?
B10 B9 B8 56.1(2) . . ?
B2 B9 B8 102.2(3) . . ?
B5 B9 B8 58.2(2) . . ?
B10 B9 Fe6 59.5(2) . . ?
B2 B9 Fe6 65.1(2) . . ?
B5 B9 Fe6 110.3(3) . . ?
B8 B9 Fe6 97.5(3) . . ?
B10 B9 H9 119.4 . . ?
B2 B9 H9 118.9 . . ?
B5 B9 H9 119.9 . . ?
B8 B9 H9 130.8 . . ?
Fe6 B9 H9 123.0 . . ?
B8 B10 B7 65.6(3) . . ?
B8 B10 B9 65.1(3) . . ?
B7 B10 B9 99.5(3) . . ?
B8 B10 P1 119.4(3) . . ?
B7 B10 P1 121.2(3) . . ?
B9 B10 P1 137.6(3) . . ?
B8 B10 Fe6 112.1(3) . . ?
B7 B10 Fe6 72.2(2) . . ?
B9 B10 Fe6 73.0(2) . . ?
P1 B10 Fe6 127.6(2) . . ?
C16 C11 C12 119.7(4) . . ?
C16 C11 P1 121.0(3) . . ?
C12 C11 P1 119.2(3) . . ?
C13 C12 C11 119.7(4) . . ?
C13 C12 H12 120.1 . . ?
C11 C12 H12 120.1 . . ?
C14 C13 C12 120.3(4) . . ?
C14 C13 H13 119.8 . . ?
C12 C13 H13 119.8 . . ?
C13 C14 C15 120.5(4) . . ?
C13 C14 H14 119.7 . . ?
C15 C14 H14 119.7 . . ?
C16 C15 C14 119.7(4) . . ?
C16 C15 H15 120.1 . . ?
C14 C15 H15 120.1 . . ?
C15 C16 C11 120.1(4) . . ?
C15 C16 H16 120.0 . . ?
C11 C16 H16 120.0 . . ?
C22 C21 C26 119.5(4) . . ?
C22 C21 P1 119.8(3) . . ?
C26 C21 P1 120.7(3) . . ?
C21 C22 C23 119.9(4) . . ?
C21 C22 H22 120.0 . . ?
C23 C22 H22 120.0 . . ?
C24 C23 C22 120.1(4) . . ?
C24 C23 H23 119.9 . . ?
C22 C23 H23 119.9 . . ?
C25 C24 C23 120.4(4) . . ?
C25 C24 H24 119.8 . . ?
C23 C24 H24 119.8 . . ?
C24 C25 C26 119.8(4) . . ?
C24 C25 H25 120.1 . . ?
C26 C25 H25 120.1 . . ?
C25 C26 C21 120.2(4) . . ?
C25 C26 H26 119.9 . . ?
C21 C26 H26 119.9 . . ?
O61 C61 Fe6 178.7(4) . . ?
O62 C62 Fe6 177.9(4) . . ?
O63 C63 Fe6 177.5(4) . . ?

loop_
_geom_bond_atom_site_label_1
_geom_bond_atom_site_label_2
_geom_bond_distance
_geom_bond_site_symmetry_2
_geom_bond_publ_flag
Cl1 C2 1.775(4) . ?
P1 C11 1.800(4) . ?
P1 C21 1.804(4) . ?
P1 C2 1.825(4) . ?
P1 B10 1.906(4) . ?
C1 B2 1.588(7) . ?
C1 B5 1.594(7) . ?
C1 B3 1.591(7) . ?
C1 B4 1.605(6) . ?
C1 H1 1.1200 . ?
C2 H2A 0.9900 . ?
C2 H2B 0.9900 . ?
B2 B9 1.787(6) . ?
B2 B5 1.810(7) . ?
B2 B3 1.990(7) . ?
B2 Fe6 2.214(5) . ?
B2 H2 1.1200 . ?
B3 B7 1.790(7) . ?
B3 B4 1.813(7) . ?
B3 Fe6 2.193(5) . ?
B3 H3 1.1200 . ?
B4 B8 1.782(7) . ?
B4 B5 1.805(7) . ?
B4 B7 1.807(7) . ?
B4 H4 1.1200 . ?
B5 B8 1.780(7) . ?
B5 B9 1.811(7) . ?
B5 H5 1.1200 . ?
Fe6 C62 1.779(5) . ?
Fe6 C63 1.787(5) . ?
Fe6 C61 1.799(5) . ?
Fe6 B10 2.037(4) . ?
Fe6 B7 2.227(5) . ?
Fe6 B9 2.261(5) . ?
B7 B10 1.720(6) . ?
B7 B8 1.849(7) . ?
B7 H7 1.1200 . ?
B8 B10 1.692(6) . ?
B8 B9 1.848(7) . ?
B8 H8 1.1200 . ?
B9 B10 1.744(6) . ?
B9 H9 1.1200 . ?
C11 C16 1.393(5) . ?
C11 C12 1.396(5) . ?
C12 C13 1.386(6) . ?
C12 H12 0.9500 . ?
C13 C14 1.376(6) . ?
C13 H13 0.9500 . ?
C14 C15 1.386(6) . ?
C14 H14 0.9500 . ?
C15 C16 1.388(6) . ?
C15 H15 0.9500 . ?
C16 H16 0.9500 . ?
C21 C22 1.381(5) . ?
C21 C26 1.401(5) . ?
C22 C23 1.389(5) . ?
C22 H22 0.9500 . ?
C23 C24 1.386(6) . ?
C23 H23 0.9500 . ?
C24 C25 1.372(6) . ?
C24 H24 0.9500 . ?
C25 C26 1.386(5) . ?
C25 H25 0.9500 . ?
C26 H26 0.9500 . ?
O61 C61 1.138(5) . ?
O62 C62 1.145(5) . ?
O63 C63 1.141(5) . ?
